data_4517486
loop_
_publ_author_name
'Yang, Xiya'
'Sha, Jingquan'
'Li, Wenjing'
'Tan, Zenglong'
'Hou, Liran'
'Jiang, Jianzhuang'

_publ_section_title
;
 Ternary Cross-Vanadium Tetra-Capped POMOFs@PPy/RGO Nanocomposites with
 Hybrid Battery-Supercapacitor Behavior for Enhancing Lithium Battery
 Storage
;
_journal_issue 11
_journal_name_full 'ACS Sustainable Chemistry &amp; Engineering'
_journal_page_first 4667
_journal_page_last 4675
_journal_paper_doi 10.1021/acssuschemeng.0c01162
_journal_volume 8
_journal_year 2020
_chemical_formula_moiety 'C16 H16 Cl Cu12 Mo12 N24 O47 P V3'
_chemical_formula_sum 'C16 H16 Cl Cu12 Mo12 N24 O47 P V3'
_chemical_formula_weight 3429.65
_space_group_crystal_system monoclinic
_space_group_IT_number 12
_space_group_name_Hall '-C 2y'
_space_group_name_H-M_alt 'C 1 2/m 1'
_atom_sites_solution_hydrogens geom
_audit_creation_method SHELXL-2014/7
_cell_angle_alpha 90
_cell_angle_beta 120.954(2)
_cell_angle_gamma 90
_cell_formula_units_Z 2
_cell_length_a 17.261(2)
_cell_length_b 14.564(2)
_cell_length_c 14.563(3)
_cell_measurement_reflns_used 7982
_cell_measurement_temperature 296(2)
_cell_measurement_theta_max 25.000
_cell_measurement_theta_min 1.962
_cell_volume 3139.6(9)
_computing_cell_refinement 'Bruker XSCANS'
_computing_data_collection 'Bruker XSCANS'
_computing_data_reduction 'Bruker SHELXTL'
_computing_molecular_graphics 'Bruker SHELXTL'
_computing_publication_material 'Bruker SHELXTL'
_computing_structure_refinement 'SHELXL-2014/7 (Sheldrick, 2014)'
_computing_structure_solution 'Bruker SHELXTL'
_diffrn_ambient_temperature 296(2)
_diffrn_measured_fraction_theta_full 0.998
_diffrn_measured_fraction_theta_max 0.998
_diffrn_measurement_device_type 'Bruker P4'
_diffrn_measurement_method '\w scans'
_diffrn_radiation_type MoK\a
_diffrn_radiation_wavelength 0.71073
_diffrn_reflns_av_R_equivalents 0.0182
_diffrn_reflns_av_unetI/netI 0.0211
_diffrn_reflns_Laue_measured_fraction_full 0.998
_diffrn_reflns_Laue_measured_fraction_max 0.998
_diffrn_reflns_limit_h_max 20
_diffrn_reflns_limit_h_min -18
_diffrn_reflns_limit_k_max 17
_diffrn_reflns_limit_k_min -16
_diffrn_reflns_limit_l_max 17
_diffrn_reflns_limit_l_min -14
_diffrn_reflns_number 7982
_diffrn_reflns_point_group_measured_fraction_full 0.998
_diffrn_reflns_point_group_measured_fraction_max 0.998
_diffrn_reflns_theta_full 25.000
_diffrn_reflns_theta_max 25.000
_diffrn_reflns_theta_min 1.962
_diffrn_source 'sealed tube'
_exptl_absorpt_coefficient_mu 6.882
_exptl_absorpt_correction_T_max 0.179
_exptl_absorpt_correction_T_min 0.051
_exptl_absorpt_correction_type multi-scan
_exptl_absorpt_process_details 'SADABS (Sheldrick,1996)'
_exptl_crystal_colour black
_exptl_crystal_density_diffrn 3.628
_exptl_crystal_description block
_exptl_crystal_F_000 3218
_exptl_crystal_size_max 0.7
_exptl_crystal_size_mid 0.4
_exptl_crystal_size_min 0.25
_refine_diff_density_max 3.216
_refine_diff_density_min -2.972
_refine_diff_density_rms 0.311
_refine_ls_extinction_method none
_refine_ls_goodness_of_fit_ref 1.064
_refine_ls_hydrogen_treatment constr
_refine_ls_matrix_type full
_refine_ls_number_parameters 281
_refine_ls_number_reflns 2893
_refine_ls_number_restraints 0
_refine_ls_restrained_S_all 1.064
_refine_ls_R_factor_all 0.0710
_refine_ls_R_factor_gt 0.0642
_refine_ls_shift/su_max 0.000
_refine_ls_shift/su_mean 0.000
_refine_ls_structure_factor_coef Fsqd
_refine_ls_weighting_details 'w=1/[\s^2^(Fo^2^)+(0.1181P)^2^+135.8597P] where P=(Fo^2^+2Fc^2^)/3'
_refine_ls_weighting_scheme calc
_refine_ls_wR_factor_gt 0.1966
_refine_ls_wR_factor_ref 0.2029
_reflns_Friedel_coverage 0.000
_reflns_number_gt 2523
_reflns_number_total 2899
_reflns_threshold_expression 'I > 2\s(I)'
_cod_data_source_file sc0c01162_si_002.cif
_cod_data_source_block 1
_cod_depositor_comments
;Adding full bibliography for 4517486--4517487.cif.

 Adding full bibliography for 4517486--4517487.cif.
;
_cod_original_sg_symbol_H-M 'C 2/m'
_cod_database_code 4517486
_shelx_shelxl_version_number 2014/7
_shelx_space_group_comment
;
The symmetry employed for this shelxl refinement is uniquely defined
by the following loop, which should always be used as a source of
symmetry information in preference to the above space-group names.
They are only intended as comments.
;

loop_
_space_group_symop_operation_xyz
'x, y, z'
'-x, y, -z'
'x+1/2, y+1/2, z'
'-x+1/2, y+1/2, -z'
'-x, -y, -z'
'x, -y, z'
'-x+1/2, -y+1/2, -z'
'x+1/2, -y+1/2, z'

loop_
_atom_site_label
_atom_site_type_symbol
_atom_site_fract_x
_atom_site_fract_y
_atom_site_fract_z
_atom_site_U_iso_or_equiv
_atom_site_adp_type
_atom_site_occupancy
_atom_site_site_symmetry_order
_atom_site_calc_flag
_atom_site_refinement_flags_posn
_atom_site_refinement_flags_adp
_atom_site_refinement_flags_occupancy
_atom_site_disorder_assembly
_atom_site_disorder_group
C1 C 0.8590(8) 0.6859(8) -0.0121(9) 0.032(3) Uani 1 1 d . . . . .
H1 H 0.8438 0.6664 0.0376 0.038 Uiso 1 1 calc R U . . .
C2 C 0.8915(8) 0.6852(8) -0.1337(9) 0.029(2) Uani 1 1 d . . . . .
H2 H 0.9033 0.6653 -0.1860 0.035 Uiso 1 1 calc R U . . .
C3 C 1.0933(7) 0.0721(8) 0.3633(9) 0.025(2) Uani 1 1 d . . . . .
H3 H 1.0956 0.1328 0.3844 0.030 Uiso 1 1 calc R U . . .
C4 C 1.1401(8) -0.0719(9) 0.7669(10) 0.033(3) Uani 1 1 d . . . . .
H4 H 1.1404 -0.1325 0.7470 0.040 Uiso 1 1 calc R U . . .
N1 N 0.8931(6) 0.7729(7) -0.1074(7) 0.026(2) Uani 1 1 d . . . . .
N2 N 1.1411(6) -0.0476(7) 0.8557(7) 0.027(2) Uani 1 1 d . . . . .
N3 N 1.1386(10) 0.0000 0.7100(11) 0.033(3) Uani 1 2 d S T P . .
N4 N 0.8709(7) 0.6285(6) -0.0763(7) 0.027(2) Uani 1 1 d . . . . .
N5 N 1.0845(6) 0.0475(6) 0.2726(7) 0.0222(18) Uani 1 1 d . . . . .
N6 N 0.8711(6) 0.7730(7) -0.0274(7) 0.028(2) Uani 1 1 d . . . . .
N7 N 1.0986(9) 0.0000 0.4226(11) 0.025(3) Uani 1 2 d S T P . .
O1 O 0.7240(9) 0.5000 0.1068(10) 0.051(4) Uani 1 2 d S T P . .
O2 O 0.9740(7) 0.2489(6) 0.2312(7) 0.043(2) Uani 1 1 d . . . . .
O3 O 1.0644(7) 0.4108(6) 0.3123(7) 0.050(3) Uani 1 1 d . . . . .
O4 O 0.9059(7) 0.2802(8) 0.3649(8) 0.054(3) Uani 1 1 d . . . . .
O5 O 0.7472(7) 0.2514(7) 0.3754(9) 0.061(3) Uani 1 1 d . . . . .
O6 O 0.7972(8) 0.4096(8) 0.4903(8) 0.065(3) Uani 1 1 d . . . . .
O7 O 0.8897(8) 0.4111(8) 0.2250(9) 0.061(3) Uani 1 1 d . . . . .
O8 O 0.7751(9) 0.5921(10) 0.2940(11) 0.080(5) Uani 1 1 d . . . . .
O9 O 1.2234(12) 0.5000 0.3574(15) 0.074(5) Uani 1 2 d S T P . .
O11 O 0.9337(9) 0.4376(10) 0.4044(10) 0.073(3) Uani 1 1 d . . . . .
O12 O 1.0746(7) 0.2810(7) 0.4496(6) 0.044(2) Uani 1 1 d . . . . .
O10 O 1.0529(10) 0.4408(10) 0.4652(10) 0.078(4) Uani 1 1 d . . . . .
O13 O 0.984(4) 0.5000 0.106(4) 0.112(17) Uani 0.5 2 d S T P . .
P1 P 1.0000 0.5000 0.5000 0.0128(9) Uani 1 4 d S T P . .
Cu2 Cu 0.91503(11) 0.87767(11) -0.16628(13) 0.0376(4) Uani 1 1 d . . . . .
Cu3 Cu 0.87018(16) 0.5000 -0.07766(18) 0.0366(5) Uani 1 2 d S T P . .
Cu4 Cu 1.12049(18) 0.0000 0.56805(19) 0.0448(6) Uani 1 2 d S T P . .
Cu1 Cu 1.12975(12) -0.12295(12) 0.95277(13) 0.0426(5) Uani 1 1 d . . . . .
Cl1 Cl 1.0000 1.0000 0.0000 0.056(2) Uani 1 4 d S T P . .
V2 V 0.9825(7) 0.5000 0.2192(7) 0.066(2) Uani 0.5 2 d S T P . .
Mo1 Mo 0.98064(8) 0.33225(8) 0.31290(9) 0.0393(4) Uani 1 1 d . . . . .
Mo2 Mo 0.80939(11) 0.5000 0.23112(13) 0.0430(5) Uani 1 2 d S T P . .
Mo3 Mo 0.82425(8) 0.33203(8) 0.41261(9) 0.0415(4) Uani 1 1 d . . . . .
Mo4 Mo 1.15489(15) 0.5000 0.40455(18) 0.0549(6) Uani 1 2 d S T P . .
O15 O 1.0407 0.1106 0.5249 0.068(6) Uiso 0.5 1 d . . P . .
V1 V 1.0000 0.2279 0.5000 0.0640(12) Uani 1 2 d S T P . .

loop_
_atom_site_aniso_label
_atom_site_aniso_U_11
_atom_site_aniso_U_22
_atom_site_aniso_U_33
_atom_site_aniso_U_23
_atom_site_aniso_U_13
_atom_site_aniso_U_12
C1 0.041(6) 0.029(6) 0.028(6) 0.009(5) 0.020(5) -0.001(5)
C2 0.040(6) 0.029(6) 0.029(6) -0.005(5) 0.025(5) -0.001(5)
C3 0.033(6) 0.019(5) 0.030(6) 0.002(4) 0.020(5) 0.005(4)
C4 0.047(7) 0.029(6) 0.034(6) -0.013(5) 0.028(6) -0.013(5)
N1 0.036(5) 0.027(5) 0.021(4) 0.001(4) 0.018(4) 0.002(4)
N2 0.033(5) 0.030(5) 0.024(5) -0.003(4) 0.018(4) -0.005(4)
N3 0.049(8) 0.037(8) 0.024(7) 0.000 0.027(7) 0.000
N4 0.040(5) 0.020(5) 0.027(5) -0.002(4) 0.022(4) 0.000(4)
N5 0.025(4) 0.017(4) 0.025(5) 0.001(4) 0.014(4) 0.004(4)
N6 0.037(5) 0.029(5) 0.022(5) -0.001(4) 0.018(4) 0.003(4)
N7 0.030(7) 0.021(6) 0.030(7) 0.000 0.021(6) 0.000
O1 0.038(7) 0.076(10) 0.025(6) 0.000 0.007(6) 0.000
O2 0.084(7) 0.025(4) 0.035(5) -0.008(4) 0.042(5) -0.005(4)
O3 0.058(6) 0.035(5) 0.031(5) 0.018(4) 0.003(4) -0.016(4)
O4 0.064(6) 0.071(7) 0.048(6) 0.034(5) 0.044(5) 0.026(5)
O5 0.063(6) 0.055(7) 0.055(6) -0.018(5) 0.023(5) -0.041(6)
O6 0.066(7) 0.061(7) 0.038(5) -0.026(5) 0.004(5) 0.024(6)
O7 0.089(8) 0.056(7) 0.069(7) 0.045(6) 0.063(7) 0.040(6)
O8 0.085(8) 0.095(10) 0.104(10) -0.074(8) 0.080(8) -0.051(7)
O9 0.075(11) 0.111(15) 0.074(11) 0.000 0.066(10) 0.000
O11 0.082(8) 0.083(9) 0.060(7) 0.004(7) 0.041(7) 0.005(7)
O12 0.063(6) 0.039(5) 0.019(4) 0.015(4) 0.014(4) -0.004(4)
O10 0.092(9) 0.083(9) 0.063(8) -0.002(7) 0.043(7) -0.007(8)
O13 0.17(5) 0.11(4) 0.07(3) 0.000 0.07(3) 0.000
P1 0.018(2) 0.011(2) 0.010(2) 0.000 0.0084(19) 0.000
Cu2 0.0489(9) 0.0313(8) 0.0433(9) 0.0171(7) 0.0314(8) 0.0089(7)
Cu3 0.0539(13) 0.0201(10) 0.0404(12) 0.000 0.0276(11) 0.000
Cu4 0.0688(16) 0.0416(14) 0.0390(13) 0.000 0.0384(13) 0.000
Cu1 0.0601(10) 0.0412(10) 0.0323(8) 0.0120(7) 0.0279(8) -0.0048(8)
Cl1 0.080(5) 0.037(4) 0.025(3) 0.000 0.010(3) 0.000
V2 0.081(6) 0.058(5) 0.060(5) 0.000 0.038(5) 0.000
Mo1 0.0622(8) 0.0307(6) 0.0365(6) -0.0156(4) 0.0337(6) -0.0034(5)
Mo2 0.0379(9) 0.0585(11) 0.0270(8) 0.000 0.0126(7) 0.000
Mo3 0.0425(6) 0.0438(7) 0.0363(6) -0.0022(5) 0.0190(5) -0.0214(5)
Mo4 0.0661(12) 0.0537(12) 0.0732(14) 0.000 0.0562(11) 0.000
V1 0.115(4) 0.043(2) 0.052(2) 0.000 0.055(2) 0.000

loop_
_atom_type_symbol
_atom_type_description
_atom_type_scat_dispersion_real
_atom_type_scat_dispersion_imag
_atom_type_scat_source
C C 0.0033 0.0016 'International Tables Vol C Tables 4.2.6.8 and 6.1.1.4'
H H 0.0000 0.0000 'International Tables Vol C Tables 4.2.6.8 and 6.1.1.4'
N N 0.0061 0.0033 'International Tables Vol C Tables 4.2.6.8 and 6.1.1.4'
O O 0.0106 0.0060 'International Tables Vol C Tables 4.2.6.8 and 6.1.1.4'
P P 0.1023 0.0942 'International Tables Vol C Tables 4.2.6.8 and 6.1.1.4'
Cu Cu 0.3201 1.2651 'International Tables Vol C Tables 4.2.6.8 and 6.1.1.4'
W W -0.8490 6.8722 'International Tables Vol C Tables 4.2.6.8 and 6.1.1.4'
Na Na 0.0362 0.0249 'International Tables Vol C Tables 4.2.6.8 and 6.1.1.4'
Cl Cl 0.1484 0.1585 'International Tables Vol C Tables 4.2.6.8 and 6.1.1.4'
V V 0.3005 0.5294 'International Tables Vol C Tables 4.2.6.8 and 6.1.1.4'
Mo Mo -1.6832 0.6857 'International Tables Vol C Tables 4.2.6.8 and 6.1.1.4'

loop_
_geom_angle_atom_site_label_1
_geom_angle_atom_site_label_2
_geom_angle_atom_site_label_3
_geom_angle
_geom_angle_site_symmetry_1
_geom_angle_site_symmetry_3
_geom_angle_publ_flag
N6 C1 N4 112.5(10) . . ?
N6 C1 H1 123.7 . . ?
N4 C1 H1 123.7 . . ?
N1 C2 N4 112.5(9) . . ?
N1 C2 H2 123.7 . . ?
N4 C2 H2 123.7 . . ?
N5 C3 N7 112.1(10) . . ?
N5 C3 H3 124.0 . . ?
N7 C3 H3 124.0 . . ?
N3 C4 N2 112.5(11) . . ?
N3 C4 H4 123.7 . . ?
N2 C4 H4 123.7 . . ?
C2 N1 N6 105.5(9) . . ?
C2 N1 Cu2 128.8(8) . . ?
N6 N1 Cu2 125.7(7) . . ?
C4 N2 N2 105.4(7) . 6 ?
C4 N2 Cu1 128.4(8) . . ?
N2 N2 Cu1 125.8(3) 6 . ?
C4 N3 C4 104.2(13) . 6 ?
C4 N3 Cu4 127.6(7) . . ?
C4 N3 Cu4 127.6(7) 6 . ?
C2 N4 C1 103.6(9) . . ?
C2 N4 Cu3 127.6(8) . . ?
C1 N4 Cu3 128.6(8) . . ?
C3 N5 N5 105.9(6) . 6 ?
C3 N5 Cu2 128.7(8) . 5_765 ?
N5 N5 Cu2 125.0(3) 6 5_765 ?
C1 N6 N1 105.9(9) . . ?
C1 N6 Cu1 129.0(8) . 2_766 ?
N1 N6 Cu1 124.9(7) . 2_766 ?
C3 N7 C3 104.0(13) . 6 ?
C3 N7 Cu4 127.9(6) . . ?
C3 N7 Cu4 127.9(6) 6 . ?
Mo1 O3 V2 97.5(5) . . ?
Mo1 O3 Mo4 139.8(6) . . ?
V2 O3 Mo4 94.3(5) . . ?
V1 O4 Mo1 99.7(4) . . ?
V1 O4 Mo3 99.5(4) . . ?
Mo1 O4 Mo3 135.0(6) . . ?
Mo3 O6 Mo4 143.4(8) . 5_766 ?
Mo1 O7 Mo2 139.9(6) . . ?
Mo1 O7 V2 91.0(5) . . ?
Mo2 O7 V2 99.8(5) . . ?
Mo3 O8 Mo2 140.5(8) 6_565 . ?
Mo4 O9 Cu4 135.5(10) . 7_756 ?
P1 O11 O10 53.7(6) . . ?
P1 O11 O10 53.4(6) . 2_756 ?
O10 O11 O10 89.2(9) . 2_756 ?
P1 O11 Mo1 124.0(7) . . ?
O10 O11 Mo1 70.2(6) . . ?
O10 O11 Mo1 134.5(9) 2_756 . ?
P1 O11 Mo3 123.0(6) . . ?
O10 O11 Mo3 135.0(8) . . ?
O10 O11 Mo3 69.7(6) 2_756 . ?
Mo1 O11 Mo3 96.4(5) . . ?
P1 O11 Mo2 123.0(7) . . ?
O10 O11 Mo2 131.9(8) . . ?
O10 O11 Mo2 129.6(8) 2_756 . ?
Mo1 O11 Mo2 91.8(4) . . ?
Mo3 O11 Mo2 89.7(4) . . ?
V1 O12 Mo1 100.0(4) . . ?
V1 O12 Mo3 100.1(4) . 2_756 ?
Mo1 O12 Mo3 135.7(5) . 2_756 ?
P1 O10 O10 55.4(5) . 6_565 ?
P1 O10 O11 55.9(6) . . ?
O10 O10 O11 91.5(7) 6_565 . ?
P1 O10 O11 55.5(6) . 2_756 ?
O10 O10 O11 91.5(7) 6_565 2_756 ?
O11 O10 O11 90.7(9) . 2_756 ?
P1 O10 Mo1 123.3(8) . . ?
O10 O10 Mo1 129.7(3) 6_565 . ?
O11 O10 Mo1 67.4(6) . . ?
O11 O10 Mo1 131.6(9) 2_756 . ?
P1 O10 Mo4 125.2(8) . . ?
O10 O10 Mo4 69.8(3) 6_565 . ?
O11 O10 Mo4 132.9(8) . . ?
O11 O10 Mo4 130.9(8) 2_756 . ?
Mo1 O10 Mo4 91.4(4) . . ?
P1 O10 Mo3 123.8(7) . 2_756 ?
O10 O10 Mo3 129.2(3) 6_565 2_756 ?
O11 O10 Mo3 132.7(9) . 2_756 ?
O11 O10 Mo3 68.3(6) 2_756 2_756 ?
Mo1 O10 Mo3 94.8(5) . 2_756 ?
Mo4 O10 Mo3 88.6(5) . 2_756 ?
V2 O13 Cu3 134(3) . . ?
O10 P1 O10 180.0(12) 6_565 2_756 ?
O10 P1 O10 110.9(10) 6_565 5_766 ?
O10 P1 O10 69.1(10) 2_756 5_766 ?
O10 P1 O10 69.1(10) 6_565 . ?
O10 P1 O10 110.9(10) 2_756 . ?
O10 P1 O10 180.0 5_766 . ?
O10 P1 O11 108.9(7) 6_565 . ?
O10 P1 O11 71.1(7) 2_756 . ?
O10 P1 O11 109.7(7) 5_766 . ?
O10 P1 O11 70.3(7) . . ?
O10 P1 O11 71.1(7) 6_565 5_766 ?
O10 P1 O11 108.9(7) 2_756 5_766 ?
O10 P1 O11 70.3(7) 5_766 5_766 ?
O10 P1 O11 109.7(7) . 5_766 ?
O11 P1 O11 180.0 . 5_766 ?
O10 P1 O11 70.3(7) 6_565 6_565 ?
O10 P1 O11 109.7(7) 2_756 6_565 ?
O10 P1 O11 71.1(7) 5_766 6_565 ?
O10 P1 O11 108.9(7) . 6_565 ?
O11 P1 O11 71.3(10) . 6_565 ?
O11 P1 O11 108.7(10) 5_766 6_565 ?
O10 P1 O11 109.7(7) 6_565 2_756 ?
O10 P1 O11 70.3(7) 2_756 2_756 ?
O10 P1 O11 108.9(7) 5_766 2_756 ?
O10 P1 O11 71.1(7) . 2_756 ?
O11 P1 O11 108.7(10) . 2_756 ?
O11 P1 O11 71.3(10) 5_766 2_756 ?
O11 P1 O11 180.0 6_565 2_756 ?
N1 Cu2 N5 157.5(4) . 5_765 ?
N1 Cu2 Cl1 105.4(3) . . ?
N5 Cu2 Cl1 97.1(3) 5_765 . ?
N4 Cu3 N4 179.0(6) . 6_565 ?
N4 Cu3 O13 89.5(3) . . ?
N4 Cu3 O13 89.5(3) 6_565 . ?
N3 Cu4 N7 178.4(6) . . ?
N3 Cu4 O15 92.4(3) . . ?
N7 Cu4 O15 86.6(2) . . ?
N3 Cu4 O15 92.4(3) . 6 ?
N7 Cu4 O15 86.6(2) . 6 ?
O15 Cu4 O15 107.38(13) . 6 ?
N3 Cu4 O9 89.4(6) . 7_756 ?
N7 Cu4 O9 92.2(6) . 7_756 ?
O15 Cu4 O9 126.23(7) . 7_756 ?
O15 Cu4 O9 126.23(6) 6 7_756 ?
N6 Cu1 N2 161.2(4) 2_746 . ?
Cu2 Cl1 Cu2 180.0 . 5_775 ?
Cu2 Cl1 Cu2 80.93(6) . 6_575 ?
Cu2 Cl1 Cu2 99.06(6) 5_775 6_575 ?
Cu2 Cl1 Cu2 99.07(6) . 2_755 ?
Cu2 Cl1 Cu2 80.94(6) 5_775 2_755 ?
Cu2 Cl1 Cu2 180.00(5) 6_575 2_755 ?
O13 V2 O3 109.0(15) . . ?
O13 V2 O3 109.0(15) . 6_565 ?
O3 V2 O3 87.1(7) . 6_565 ?
O13 V2 O7 116.2(16) . . ?
O3 V2 O7 81.4(4) . . ?
O3 V2 O7 134.6(7) 6_565 . ?
O13 V2 O7 116.2(16) . 6_565 ?
O3 V2 O7 134.6(7) . 6_565 ?
O3 V2 O7 81.4(4) 6_565 6_565 ?
O7 V2 O7 76.3(6) . 6_565 ?
O13 V2 Mo4 114(2) . . ?
O3 V2 Mo4 43.6(3) . . ?
O3 V2 Mo4 43.6(3) 6_565 . ?
O7 V2 Mo4 114.5(4) . . ?
O7 V2 Mo4 114.5(4) 6_565 . ?
O13 V2 Mo1 119.50(16) . . ?
O3 V2 Mo1 40.7(3) . . ?
O3 V2 Mo1 116.2(5) 6_565 . ?
O7 V2 Mo1 40.7(3) . . ?
O7 V2 Mo1 108.5(5) 6_565 . ?
Mo4 V2 Mo1 78.7(2) . . ?
O13 V2 Mo1 119.50(16) . 6_565 ?
O3 V2 Mo1 116.2(5) . 6_565 ?
O3 V2 Mo1 40.7(3) 6_565 6_565 ?
O7 V2 Mo1 108.5(5) . 6_565 ?
O7 V2 Mo1 40.7(3) 6_565 6_565 ?
Mo4 V2 Mo1 78.7(2) . 6_565 ?
Mo1 V2 Mo1 121.0(3) . 6_565 ?
O13 V2 Mo2 124(2) . . ?
O3 V2 Mo2 110.4(5) . . ?
O3 V2 Mo2 110.4(5) 6_565 . ?
O7 V2 Mo2 38.2(3) . . ?
O7 V2 Mo2 38.2(3) 6_565 . ?
Mo4 V2 Mo2 121.6(3) . . ?
Mo1 V2 Mo2 73.6(2) . . ?
Mo1 V2 Mo2 73.6(2) 6_565 . ?
O2 Mo1 O7 103.8(5) . . ?
O2 Mo1 O3 102.4(5) . . ?
O7 Mo1 O3 90.0(5) . . ?
O2 Mo1 O4 100.2(5) . . ?
O7 Mo1 O4 90.9(4) . . ?
O3 Mo1 O4 156.5(5) . . ?
O2 Mo1 O12 99.6(5) . . ?
O7 Mo1 O12 156.1(5) . . ?
O3 Mo1 O12 90.0(4) . . ?
O4 Mo1 O12 79.9(4) . . ?
O2 Mo1 O11 159.2(5) . . ?
O7 Mo1 O11 65.2(5) . . ?
O3 Mo1 O11 95.4(5) . . ?
O4 Mo1 O11 63.9(5) . . ?
O12 Mo1 O11 91.0(4) . . ?
O2 Mo1 O10 157.7(5) . . ?
O7 Mo1 O10 94.7(5) . . ?
O3 Mo1 O10 64.8(5) . . ?
O4 Mo1 O10 91.7(5) . . ?
O12 Mo1 O10 63.9(4) . . ?
O11 Mo1 O10 42.4(5) . . ?
O2 Mo1 V2 107.5(3) . . ?
O7 Mo1 V2 48.2(4) . . ?
O3 Mo1 V2 41.8(4) . . ?
O4 Mo1 V2 134.5(4) . . ?
O12 Mo1 V2 128.0(3) . . ?
O11 Mo1 V2 78.9(4) . . ?
O10 Mo1 V2 75.7(4) . . ?
O2 Mo1 V1 102.5(3) . . ?
O7 Mo1 V1 127.7(3) . . ?
O3 Mo1 V1 126.8(3) . . ?
O4 Mo1 V1 40.1(3) . . ?
O12 Mo1 V1 39.8(3) . . ?
O11 Mo1 V1 74.5(3) . . ?
O10 Mo1 V1 74.9(3) . . ?
V2 Mo1 V1 149.69(17) . . ?
O1 Mo2 O8 102.0(6) . . ?
O1 Mo2 O8 102.0(6) . 6_565 ?
O8 Mo2 O8 90.8(8) . 6_565 ?
O1 Mo2 O7 102.0(5) . 6_565 ?
O8 Mo2 O7 87.6(5) . 6_565 ?
O8 Mo2 O7 155.8(6) 6_565 6_565 ?
O1 Mo2 O7 102.0(5) . . ?
O8 Mo2 O7 155.8(6) . . ?
O8 Mo2 O7 87.6(4) 6_565 . ?
O7 Mo2 O7 84.1(7) 6_565 . ?
O1 Mo2 O11 158.5(3) . . ?
O8 Mo2 O11 95.1(6) . . ?
O8 Mo2 O11 64.6(5) 6_565 . ?
O7 Mo2 O11 91.5(5) 6_565 . ?
O7 Mo2 O11 62.5(4) . . ?
O1 Mo2 O11 158.5(3) . 6_565 ?
O8 Mo2 O11 64.6(5) . 6_565 ?
O8 Mo2 O11 95.1(6) 6_565 6_565 ?
O7 Mo2 O11 62.5(4) 6_565 6_565 ?
O7 Mo2 O11 91.5(5) . 6_565 ?
O11 Mo2 O11 42.7(7) . 6_565 ?
O1 Mo2 V2 106.5(5) . . ?
O8 Mo2 V2 125.8(3) . . ?
O8 Mo2 V2 125.8(3) 6_565 . ?
O7 Mo2 V2 42.0(3) 6_565 . ?
O7 Mo2 V2 42.0(3) . . ?
O11 Mo2 V2 72.7(3) . . ?
O11 Mo2 V2 72.7(3) 6_565 . ?
O5 Mo3 O6 103.0(6) . . ?
O5 Mo3 O8 102.4(6) . 6_565 ?
O6 Mo3 O8 93.9(6) . 6_565 ?
O5 Mo3 O12 101.9(5) . 2_756 ?
O6 Mo3 O12 88.8(4) . 2_756 ?
O8 Mo3 O12 154.3(5) 6_565 2_756 ?
O5 Mo3 O4 102.1(6) . . ?
O6 Mo3 O4 153.7(5) . . ?
O8 Mo3 O4 88.2(4) 6_565 . ?
O12 Mo3 O4 78.6(4) 2_756 . ?
O5 Mo3 O11 158.8(5) . . ?
O6 Mo3 O11 95.2(5) . . ?
O8 Mo3 O11 65.2(5) 6_565 . ?
O12 Mo3 O11 89.1(4) 2_756 . ?
O4 Mo3 O11 62.0(5) . . ?
O5 Mo3 O10 158.6(5) . 2_756 ?
O6 Mo3 O10 64.0(5) . 2_756 ?
O8 Mo3 O10 95.7(6) 6_565 2_756 ?
O12 Mo3 O10 62.7(4) 2_756 2_756 ?
O4 Mo3 O10 89.7(5) . 2_756 ?
O11 Mo3 O10 42.0(4) . 2_756 ?
O5 Mo3 V1 104.3(4) . . ?
O6 Mo3 V1 124.9(3) . . ?
O8 Mo3 V1 124.9(3) 6_565 . ?
O12 Mo3 V1 39.2(3) 2_756 . ?
O4 Mo3 V1 39.5(3) . . ?
O11 Mo3 V1 73.0(3) . . ?
O10 Mo3 V1 73.7(3) 2_756 . ?
O9 Mo4 O6 103.5(6) . 5_766 ?
O9 Mo4 O6 103.5(6) . 2_756 ?
O6 Mo4 O6 90.1(8) 5_766 2_756 ?
O9 Mo4 O3 101.9(6) . . ?
O6 Mo4 O3 154.4(6) 5_766 . ?
O6 Mo4 O3 87.4(4) 2_756 . ?
O9 Mo4 O3 101.9(6) . 6_565 ?
O6 Mo4 O3 87.4(4) 5_766 6_565 ?
O6 Mo4 O3 154.4(6) 2_756 6_565 ?
O3 Mo4 O3 84.0(6) . 6_565 ?
O9 Mo4 O10 159.7(3) . . ?
O6 Mo4 O10 92.8(5) 5_766 . ?
O6 Mo4 O10 63.9(5) 2_756 . ?
O3 Mo4 O10 63.3(4) . . ?
O3 Mo4 O10 90.8(5) 6_565 . ?
O9 Mo4 O10 159.7(3) . 6_565 ?
O6 Mo4 O10 63.9(5) 5_766 6_565 ?
O6 Mo4 O10 92.8(5) 2_756 6_565 ?
O3 Mo4 O10 90.8(5) . 6_565 ?
O3 Mo4 O10 63.3(4) 6_565 6_565 ?
O10 Mo4 O10 40.4(7) . 6_565 ?
O9 Mo4 V2 103.4(7) . . ?
O6 Mo4 V2 126.5(3) 5_766 . ?
O6 Mo4 V2 126.5(3) 2_756 . ?
O3 Mo4 V2 42.1(3) . . ?
O3 Mo4 V2 42.1(3) 6_565 . ?
O10 Mo4 V2 75.5(4) . . ?
O10 Mo4 V2 75.5(4) 6_565 . ?
O15 O15 V1 70.573(3) 2_756 . ?
O15 O15 Cu4 126.21(6) 2_756 . ?
V1 O15 Cu4 163.02(6) . . ?
O15 V1 O15 38.848(7) 2_756 . ?
O15 V1 O12 100.8(3) 2_756 2_756 ?
O15 V1 O12 124.4(3) . 2_756 ?
O15 V1 O12 124.4(3) 2_756 . ?
O15 V1 O12 100.8(3) . . ?
O12 V1 O12 133.0(6) 2_756 . ?
O15 V1 O4 127.3(4) 2_756 2_756 ?
O15 V1 O4 97.5(4) . 2_756 ?
O12 V1 O4 80.4(4) 2_756 2_756 ?
O12 V1 O4 81.7(4) . 2_756 ?
O15 V1 O4 97.5(4) 2_756 . ?
O15 V1 O4 127.3(4) . . ?
O12 V1 O4 81.7(4) 2_756 . ?
O12 V1 O4 80.4(4) . . ?
O4 V1 O4 134.0(8) 2_756 . ?
O15 V1 Mo1 116.59(2) 2_756 . ?
O15 V1 Mo1 120.85(2) . . ?
O12 V1 Mo1 110.9(3) 2_756 . ?
O12 V1 Mo1 40.2(3) . . ?
O4 V1 Mo1 111.5(3) 2_756 . ?
O4 V1 Mo1 40.2(3) . . ?
O15 V1 Mo1 120.85(2) 2_756 2_756 ?
O15 V1 Mo1 116.59(2) . 2_756 ?
O12 V1 Mo1 40.2(3) 2_756 2_756 ?
O12 V1 Mo1 110.9(3) . 2_756 ?
O4 V1 Mo1 40.2(3) 2_756 2_756 ?
O4 V1 Mo1 111.5(3) . 2_756 ?
Mo1 V1 Mo1 118.78(4) . 2_756 ?
O15 V1 Mo3 139.35(2) 2_756 2_756 ?
O15 V1 Mo3 100.77(2) . 2_756 ?
O12 V1 Mo3 111.0(3) 2_756 2_756 ?
O12 V1 Mo3 40.7(3) . 2_756 ?
O4 V1 Mo3 41.0(3) 2_756 2_756 ?
O4 V1 Mo3 111.3(3) . 2_756 ?
Mo1 V1 Mo3 75.28(3) . 2_756 ?
Mo1 V1 Mo3 75.14(3) 2_756 2_756 ?
O15 V1 Mo3 100.77(2) 2_756 . ?
O15 V1 Mo3 139.35(2) . . ?
O12 V1 Mo3 40.7(3) 2_756 . ?
O12 V1 Mo3 111.0(3) . . ?
O4 V1 Mo3 111.3(3) 2_756 . ?
O4 V1 Mo3 41.0(3) . . ?
Mo1 V1 Mo3 75.14(3) . . ?
Mo1 V1 Mo3 75.28(3) 2_756 . ?
Mo3 V1 Mo3 119.83(4) 2_756 . ?

loop_
_geom_bond_atom_site_label_1
_geom_bond_atom_site_label_2
_geom_bond_distance
_geom_bond_site_symmetry_2
_geom_bond_publ_flag
C1 N6 1.324(15) . ?
C1 N4 1.347(15) . ?
C1 H1 0.9300 . ?
C2 N1 1.330(15) . ?
C2 N4 1.346(15) . ?
C2 H2 0.9300 . ?
C3 N5 1.300(14) . ?
C3 N7 1.332(13) . ?
C3 H3 0.9300 . ?
C4 N3 1.328(15) . ?
C4 N2 1.333(14) . ?
C4 H4 0.9300 . ?
N1 N6 1.399(13) . ?
N1 Cu2 1.881(9) . ?
N2 N2 1.39(2) 6 ?
N2 Cu1 1.877(9) . ?
N3 C4 1.328(15) 6 ?
N3 Cu4 1.925(13) . ?
N4 Cu3 1.872(9) . ?
N5 N5 1.385(17) 6 ?
N5 Cu2 1.897(9) 5_765 ?
N6 Cu1 1.869(9) 2_766 ?
N7 C3 1.332(13) 6 ?
N7 Cu4 1.950(13) . ?
O1 Mo2 1.644(13) . ?
O2 Mo1 1.662(8) . ?
O3 Mo1 1.847(9) . ?
O3 V2 1.885(11) . ?
O3 Mo4 1.942(9) . ?
O4 V1 1.950(9) . ?
O4 Mo1 1.954(9) . ?
O4 Mo3 2.012(9) . ?
O5 Mo3 1.643(9) . ?
O6 Mo3 1.822(10) . ?
O6 Mo4 1.860(10) 5_766 ?
O7 Mo1 1.831(10) . ?
O7 Mo2 1.932(10) . ?
O7 V2 2.094(14) . ?
O8 Mo3 1.848(10) 6_565 ?
O8 Mo2 1.884(11) . ?
O9 Mo4 1.644(14) . ?
O9 Cu4 2.331(18) 7_756 ?
O11 P1 1.561(14) . ?
O11 O10 1.77(2) . ?
O11 O10 1.790(18) 2_756 ?
O11 Mo1 2.429(13) . ?
O11 Mo3 2.485(14) . ?
O11 Mo2 2.496(13) . ?
O12 V1 1.940(9) . ?
O12 Mo1 1.957(8) . ?
O12 Mo3 2.006(9) 2_756 ?
O10 P1 1.519(14) . ?
O10 O10 1.72(3) 6_565 ?
O10 O11 1.790(18) 2_756 ?
O10 Mo1 2.476(14) . ?
O10 Mo4 2.495(14) . ?
O10 Mo3 2.508(14) 2_756 ?
O13 V2 1.66(4) . ?
O13 Cu3 2.37(5) . ?
P1 O10 1.519(14) 6_565 ?
P1 O10 1.519(14) 2_756 ?
P1 O10 1.519(14) 5_766 ?
P1 O11 1.561(14) 5_766 ?
P1 O11 1.561(14) 6_565 ?
P1 O11 1.561(14) 2_756 ?
Cu2 N5 1.897(9) 5_765 ?
Cu2 Cl1 2.7451(18) . ?
Cu3 N4 1.872(9) 6_565 ?
Cu4 O15 1.9990(16) . ?
Cu4 O15 1.9991(16) 6 ?
Cu4 O9 2.331(18) 7_756 ?
Cu1 N6 1.869(9) 2_746 ?
Cl1 Cu2 2.7451(18) 5_775 ?
Cl1 Cu2 2.7451(18) 6_575 ?
Cl1 Cu2 2.7451(18) 2_755 ?
V2 O3 1.885(11) 6_565 ?
V2 O7 2.094(14) 6_565 ?
V2 Mo4 2.807(10) . ?
V2 Mo1 2.807(5) . ?
V2 Mo1 2.807(5) 6_565 ?
V2 Mo2 3.082(10) . ?
Mo1 V1 2.9847(13) . ?
Mo2 O8 1.884(11) 6_565 ?
Mo2 O7 1.932(10) 6_565 ?
Mo2 O11 2.496(13) 6_565 ?
Mo3 O8 1.848(10) 6_565 ?
Mo3 O12 2.006(9) 2_756 ?
Mo3 O10 2.508(15) 2_756 ?
Mo3 V1 3.0251(14) . ?
Mo4 O6 1.860(10) 5_766 ?
Mo4 O6 1.860(10) 2_756 ?
Mo4 O3 1.942(9) 6_565 ?
Mo4 O10 2.495(14) 6_565 ?
O15 O15 1.20484(16) 2_756 ?
O15 V1 1.8115(2) . ?
V1 O15 1.8114(2) 2_756 ?
V1 O12 1.940(9) 2_756 ?
V1 O4 1.950(9) 2_756 ?
V1 Mo1 2.9847(13) 2_756 ?
V1 Mo3 3.0251(14) 2_756 ?

loop_
_geom_torsion_atom_site_label_1
_geom_torsion_atom_site_label_2
_geom_torsion_atom_site_label_3
_geom_torsion_atom_site_label_4
_geom_torsion
_geom_torsion_site_symmetry_1
_geom_torsion_site_symmetry_2
_geom_torsion_site_symmetry_3
_geom_torsion_site_symmetry_4
_geom_torsion_publ_flag
N4 C2 N1 N6 -0.6(13) . . . . ?
N4 C2 N1 Cu2 -178.2(8) . . . . ?
N3 C4 N2 N2 -0.6(12) . . . 6 ?
N3 C4 N2 Cu1 172.2(10) . . . . ?
N2 C4 N3 C4 0.9(19) . . . 6 ?
N2 C4 N3 Cu4 -170.9(10) . . . . ?
N1 C2 N4 C1 0.4(13) . . . . ?
N1 C2 N4 Cu3 -174.5(8) . . . . ?
N6 C1 N4 C2 0.0(14) . . . . ?
N6 C1 N4 Cu3 174.8(8) . . . . ?
N7 C3 N5 N5 -0.3(11) . . . 6 ?
N7 C3 N5 Cu2 -173.8(8) . . . 5_765 ?
N4 C1 N6 N1 -0.3(13) . . . . ?
N4 C1 N6 Cu1 -175.3(8) . . . 2_766 ?
C2 N1 N6 C1 0.5(12) . . . . ?
Cu2 N1 N6 C1 178.2(8) . . . . ?
C2 N1 N6 Cu1 175.8(8) . . . 2_766 ?
Cu2 N1 N6 Cu1 -6.6(13) . . . 2_766 ?
N5 C3 N7 C3 0.5(16) . . . 6 ?
N5 C3 N7 Cu4 175.3(8) . . . . ?
O10 O11 O10 P1 -43.2(8) 2_756 . . . ?
Mo1 O11 O10 P1 178.2(7) . . . . ?
Mo3 O11 O10 P1 -102.8(10) . . . . ?
Mo2 O11 O10 P1 104.4(11) . . . . ?
P1 O11 O10 O10 -45.3(4) . . . 6_565 ?
O10 O11 O10 O10 -88.5(7) 2_756 . . 6_565 ?
Mo1 O11 O10 O10 132.9(2) . . . 6_565 ?
Mo3 O11 O10 O10 -148.1(9) . . . 6_565 ?
Mo2 O11 O10 O10 59.1(9) . . . 6_565 ?
P1 O11 O10 O11 46.2(8) . . . 2_756 ?
O10 O11 O10 O11 3.0(13) 2_756 . . 2_756 ?
Mo1 O11 O10 O11 -135.5(7) . . . 2_756 ?
Mo3 O11 O10 O11 -56.6(14) . . . 2_756 ?
Mo2 O11 O10 O11 150.6(5) . . . 2_756 ?
P1 O11 O10 Mo1 -178.2(7) . . . . ?
O10 O11 O10 Mo1 138.6(7) 2_756 . . . ?
Mo3 O11 O10 Mo1 79.0(10) . . . . ?
Mo2 O11 O10 Mo1 -73.8(9) . . . . ?
P1 O11 O10 Mo4 -108.8(11) . . . . ?
O10 O11 O10 Mo4 -151.9(5) 2_756 . . . ?
Mo1 O11 O10 Mo4 69.5(10) . . . . ?
Mo3 O11 O10 Mo4 148.5(8) . . . . ?
Mo2 O11 O10 Mo4 -4.4(18) . . . . ?
P1 O11 O10 Mo3 106.8(10) . . . 2_756 ?
O10 O11 O10 Mo3 63.6(13) 2_756 . . 2_756 ?
Mo1 O11 O10 Mo3 -74.9(9) . . . 2_756 ?
Mo3 O11 O10 Mo3 4.0(17) . . . 2_756 ?
Mo2 O11 O10 Mo3 -148.8(7) . . . 2_756 ?
O11 O10 P1 O10 -120.3(6) . . . 6_565 ?
O11 O10 P1 O10 120.8(6) 2_756 . . 6_565 ?
Mo1 O10 P1 O10 -118.4(6) . . . 6_565 ?
Mo4 O10 P1 O10 1.6(11) . . . 6_565 ?
Mo3 O10 P1 O10 117.5(7) 2_756 . . 6_565 ?
O10 O10 P1 O10 180.000(4) 6_565 . . 2_756 ?
O11 O10 P1 O10 59.7(6) . . . 2_756 ?
O11 O10 P1 O10 -59.2(6) 2_756 . . 2_756 ?
Mo1 O10 P1 O10 61.6(6) . . . 2_756 ?
Mo4 O10 P1 O10 -178.4(11) . . . 2_756 ?
Mo3 O10 P1 O10 -62.5(7) 2_756 . . 2_756 ?
O10 O10 P1 O11 120.3(6) 6_565 . . . ?
O11 O10 P1 O11 -118.9(10) 2_756 . . . ?
Mo1 O10 P1 O11 1.9(7) . . . . ?
Mo4 O10 P1 O11 121.9(10) . . . . ?
Mo3 O10 P1 O11 -122.1(10) 2_756 . . . ?
O10 O10 P1 O11 -59.7(6) 6_565 . . 5_766 ?
O11 O10 P1 O11 180.001(2) . . . 5_766 ?
O11 O10 P1 O11 61.1(10) 2_756 . . 5_766 ?
Mo1 O10 P1 O11 -178.1(7) . . . 5_766 ?
Mo4 O10 P1 O11 -58.1(10) . . . 5_766 ?
Mo3 O10 P1 O11 57.9(10) 2_756 . . 5_766 ?
O10 O10 P1 O11 59.2(6) 6_565 . . 6_565 ?
O11 O10 P1 O11 -61.1(10) . . . 6_565 ?
O11 O10 P1 O11 180.000(6) 2_756 . . 6_565 ?
Mo1 O10 P1 O11 -59.2(10) . . . 6_565 ?
Mo4 O10 P1 O11 60.8(10) . . . 6_565 ?
Mo3 O10 P1 O11 176.8(7) 2_756 . . 6_565 ?
O10 O10 P1 O11 -120.8(6) 6_565 . . 2_756 ?
O11 O10 P1 O11 118.9(10) . . . 2_756 ?
Mo1 O10 P1 O11 120.8(10) . . . 2_756 ?
Mo4 O10 P1 O11 -119.2(10) . . . 2_756 ?
Mo3 O10 P1 O11 -3.2(7) 2_756 . . 2_756 ?
O10 O11 P1 O10 58.5(10) . . . 6_565 ?
O10 O11 P1 O10 180.000(1) 2_756 . . 6_565 ?
Mo1 O11 P1 O10 56.5(10) . . . 6_565 ?
Mo3 O11 P1 O10 -176.8(7) . . . 6_565 ?
Mo2 O11 P1 O10 -62.3(9) . . . 6_565 ?
O10 O11 P1 O10 -121.5(10) . . . 2_756 ?
Mo1 O11 P1 O10 -123.5(10) . . . 2_756 ?
Mo3 O11 P1 O10 3.2(7) . . . 2_756 ?
Mo2 O11 P1 O10 117.7(9) . . . 2_756 ?
O10 O11 P1 O10 179.997(3) . . . 5_766 ?
O10 O11 P1 O10 -58.5(10) 2_756 . . 5_766 ?
Mo1 O11 P1 O10 178.0(7) . . . 5_766 ?
Mo3 O11 P1 O10 -55.2(10) . . . 5_766 ?
Mo2 O11 P1 O10 59.2(9) . . . 5_766 ?
O10 O11 P1 O10 121.5(10) 2_756 . . . ?
Mo1 O11 P1 O10 -2.0(7) . . . . ?
Mo3 O11 P1 O10 124.8(10) . . . . ?
Mo2 O11 P1 O10 -120.8(9) . . . . ?
O10 O11 P1 O11 119.0(6) . . . 6_565 ?
O10 O11 P1 O11 -119.5(6) 2_756 . . 6_565 ?
Mo1 O11 P1 O11 117.0(6) . . . 6_565 ?
Mo3 O11 P1 O11 -116.2(6) . . . 6_565 ?
Mo2 O11 P1 O11 -1.8(10) . . . 6_565 ?
O10 O11 P1 O11 -61.0(6) . . . 2_756 ?
O10 O11 P1 O11 60.5(6) 2_756 . . 2_756 ?
Mo1 O11 P1 O11 -63.0(6) . . . 2_756 ?
Mo3 O11 P1 O11 63.8(6) . . . 2_756 ?
Mo2 O11 P1 O11 178.2(10) . . . 2_756 ?
C2 N1 Cu2 N5 31.1(17) . . . 5_765 ?
N6 N1 Cu2 N5 -146.0(9) . . . 5_765 ?
C2 N1 Cu2 Cl1 -147.5(10) . . . . ?
N6 N1 Cu2 Cl1 35.3(9) . . . . ?
C2 N4 Cu3 O13 118.3(17) . . . . ?
C1 N4 Cu3 O13 -55.3(17) . . . . ?
C4 N2 Cu1 N6 19(2) . . . 2_746 ?
N2 N2 Cu1 N6 -169.6(11) 6 . . 2_746 ?
Cu3 O13 V2 O3 133.2(7) . . . . ?
Cu3 O13 V2 O3 -133.2(7) . . . 6_565 ?
Cu3 O13 V2 O7 43.5(8) . . . . ?
Cu3 O13 V2 O7 -43.5(8) . . . 6_565 ?
Cu3 O13 V2 Mo4 180.000(1) . . . . ?
Cu3 O13 V2 Mo1 89.7(12) . . . . ?
Cu3 O13 V2 Mo1 -89.7(12) . . . 6_565 ?
Cu3 O13 V2 Mo2 0.000(2) . . . . ?
Mo1 O3 V2 O13 -113.4(17) . . . . ?
Mo4 O3 V2 O13 105.1(17) . . . . ?
Mo1 O3 V2 O3 137.4(3) . . . 6_565 ?
Mo4 O3 V2 O3 -4.1(8) . . . 6_565 ?
Mo1 O3 V2 O7 1.4(5) . . . . ?
Mo4 O3 V2 O7 -140.1(5) . . . . ?
Mo1 O3 V2 O7 62.4(8) . . . 6_565 ?
Mo4 O3 V2 O7 -79.1(8) . . . 6_565 ?
Mo1 O3 V2 Mo4 141.5(7) . . . . ?
Mo4 O3 V2 Mo1 -141.5(7) . . . . ?
Mo1 O3 V2 Mo1 107.9(5) . . . 6_565 ?
Mo4 O3 V2 Mo1 -33.6(6) . . . 6_565 ?
Mo1 O3 V2 Mo2 26.6(6) . . . . ?
Mo4 O3 V2 Mo2 -114.9(4) . . . . ?
Mo2 O7 Mo1 O2 152.1(10) . . . . ?
V2 O7 Mo1 O2 -101.3(5) . . . . ?
Mo2 O7 Mo1 O3 -105.1(11) . . . . ?
V2 O7 Mo1 O3 1.5(5) . . . . ?
Mo2 O7 Mo1 O4 51.3(11) . . . . ?
V2 O7 Mo1 O4 157.9(5) . . . . ?
Mo2 O7 Mo1 O12 -15(2) . . . . ?
V2 O7 Mo1 O12 91.4(10) . . . . ?
Mo2 O7 Mo1 O11 -9.1(10) . . . . ?
V2 O7 Mo1 O11 97.4(6) . . . . ?
Mo2 O7 Mo1 O10 -40.4(11) . . . . ?
V2 O7 Mo1 O10 66.1(5) . . . . ?
Mo2 O7 Mo1 V2 -106.6(13) . . . . ?
Mo2 O7 Mo1 V1 34.0(14) . . . . ?
V2 O7 Mo1 V1 140.6(3) . . . . ?
V2 O3 Mo1 O2 102.5(6) . . . . ?
Mo4 O3 Mo1 O2 -151.6(9) . . . . ?
V2 O3 Mo1 O7 -1.6(6) . . . . ?
Mo4 O3 Mo1 O7 104.3(9) . . . . ?
V2 O3 Mo1 O4 -93.8(10) . . . . ?
Mo4 O3 Mo1 O4 12.1(17) . . . . ?
V2 O3 Mo1 O12 -157.7(5) . . . . ?
Mo4 O3 Mo1 O12 -51.8(9) . . . . ?
V2 O3 Mo1 O11 -66.7(6) . . . . ?
Mo4 O3 Mo1 O11 39.2(9) . . . . ?
V2 O3 Mo1 O10 -96.8(6) . . . . ?
Mo4 O3 Mo1 O10 9.1(8) . . . . ?
Mo4 O3 Mo1 V2 105.9(11) . . . . ?
V2 O3 Mo1 V1 -141.3(3) . . . . ?
Mo4 O3 Mo1 V1 -35.5(11) . . . . ?
Mo3 O8 Mo2 O1 -161.4(12) 6_565 . . . ?
Mo3 O8 Mo2 O8 96.2(11) 6_565 . . 6_565 ?
Mo3 O8 Mo2 O7 -59.7(13) 6_565 . . 6_565 ?
Mo3 O8 Mo2 O7 10(2) 6_565 . . . ?
Mo3 O8 Mo2 O11 31.7(13) 6_565 . . . ?
Mo3 O8 Mo2 O11 0.9(11) 6_565 . . 6_565 ?
Mo3 O8 Mo2 V2 -40.7(15) 6_565 . . . ?
Mo4 O6 Mo3 O5 157.9(12) 5_766 . . . ?
Mo4 O6 Mo3 O8 -98.4(13) 5_766 . . 6_565 ?
Mo4 O6 Mo3 O12 56.0(12) 5_766 . . 2_756 ?
Mo4 O6 Mo3 O4 -5(2) 5_766 . . . ?
Mo4 O6 Mo3 O11 -33.0(13) 5_766 . . . ?
Mo4 O6 Mo3 O10 -4.0(11) 5_766 . . 2_756 ?
Mo4 O6 Mo3 V1 39.9(15) 5_766 . . . ?
Cu4 O9 Mo4 O6 46.7(4) 7_756 . . 5_766 ?
Cu4 O9 Mo4 O6 -46.7(4) 7_756 . . 2_756 ?
Cu4 O9 Mo4 O3 -136.9(3) 7_756 . . . ?
Cu4 O9 Mo4 O3 136.9(3) 7_756 . . 6_565 ?
Cu4 O9 Mo4 O10 -96(2) 7_756 . . . ?
Cu4 O9 Mo4 O10 96(2) 7_756 . . 6_565 ?
Cu4 O9 Mo4 V2 180.000(3) 7_756 . . . ?
Cu4 O15 V1 O15 171.9(2) . . . 2_756 ?
O15 O15 V1 O12 60.8(3) 2_756 . . 2_756 ?
Cu4 O15 V1 O12 -127.3(4) . . . 2_756 ?
O15 O15 V1 O12 -132.8(3) 2_756 . . . ?
Cu4 O15 V1 O12 39.1(3) . . . . ?
O15 O15 V1 O4 144.3(3) 2_756 . . 2_756 ?
Cu4 O15 V1 O4 -43.9(3) . . . 2_756 ?
O15 O15 V1 O4 -46.7(3) 2_756 . . . ?
Cu4 O15 V1 O4 125.1(4) . . . . ?
O15 O15 V1 Mo1 -95.15(3) 2_756 . . . ?
Cu4 O15 V1 Mo1 76.7(2) . . . . ?
O15 O15 V1 Mo1 107.02(3) 2_756 . . 2_756 ?
Cu4 O15 V1 Mo1 -81.1(2) . . . 2_756 ?
O15 O15 V1 Mo3 -174.33(2) 2_756 . . 2_756 ?
Cu4 O15 V1 Mo3 -2.5(2) . . . 2_756 ?
O15 O15 V1 Mo3 8.56(3) 2_756 . . . ?
Cu4 O15 V1 Mo3 -179.6(2) . . . . ?
